data_2230825
loop_
_publ_author_name
'Li, Gong-Chun'
'Wang, Hong-Sheng'
'Zhu, Feng-Xiang'
'Niu, Yu-Jiao'

_publ_section_title
;
 1,3-Bis(4-<i>tert</i>-butylbenzyl)pyrimidine-2,4(1<i>H</i>,3<i>H</i>)-dione
;
_journal_coeditor_code OM2436
_journal_issue 7
_journal_name_full 'Acta Crystallographica Section E'
_journal_page_first o1608
_journal_paper_doi 10.1107/S160053681102054X
_journal_volume 67
_journal_year 2011
_chemical_formula_iupac 'C26 H32 N2 O2'
_chemical_formula_moiety 'C26 H32 N2 O2'
_chemical_formula_sum 'C26 H32 N2 O2'
_chemical_formula_weight 404.54
_chemical_name_systematic
;
1,3-Bis(4-<i>tert</i>-butylbenzyl)pyrimidine-2,4(1<i>H</i>,3<i>H</i>)-dione
;
_space_group_IT_number 2
_symmetry_cell_setting triclinic
_symmetry_space_group_name_Hall '-P 1'
_symmetry_space_group_name_H-M 'P -1'
_atom_sites_solution_hydrogens geom
_atom_sites_solution_primary direct
_atom_sites_solution_secondary difmap
_cell_angle_alpha 88.643(4)
_cell_angle_beta 84.809(4)
_cell_angle_gamma 78.381(4)
_cell_formula_units_Z 2
_cell_length_a 7.5742(18)
_cell_length_b 12.191(3)
_cell_length_c 13.080(3)
_cell_measurement_reflns_used 2134
_cell_measurement_temperature 294(2)
_cell_measurement_theta_max 25.73
_cell_measurement_theta_min 2.32
_cell_volume 1178.1(5)
_computing_cell_refinement 'SAINT (Bruker, 1999)'
_computing_data_collection 'SMART (Bruker, 1999)'
_computing_data_reduction 'SAINT (Bruker, 1999)'
_computing_molecular_graphics 'SHELXTL (Sheldrick, 2008)'
_computing_publication_material 'SHELXL97 (Sheldrick, 2008)'
_computing_structure_refinement 'SHELXL97 (Sheldrick, 2008)'
_computing_structure_solution 'SHELXS97 (Sheldrick, 2008)'
_diffrn_ambient_temperature 294(2)
_diffrn_measured_fraction_theta_full 0.993
_diffrn_measured_fraction_theta_max 0.993
_diffrn_measurement_device_type 'Bruker SMART 1000'
_diffrn_measurement_method '\f and \w'
_diffrn_radiation_monochromator graphite
_diffrn_radiation_source 'fine-focus sealed tube'
_diffrn_radiation_type MoK\a
_diffrn_radiation_wavelength 0.71073
_diffrn_reflns_av_R_equivalents 0.0194
_diffrn_reflns_av_sigmaI/netI 0.0348
_diffrn_reflns_limit_h_max 8
_diffrn_reflns_limit_h_min -8
_diffrn_reflns_limit_k_max 8
_diffrn_reflns_limit_k_min -14
_diffrn_reflns_limit_l_max 14
_diffrn_reflns_limit_l_min -15
_diffrn_reflns_number 5993
_diffrn_reflns_theta_full 25.01
_diffrn_reflns_theta_max 25.01
_diffrn_reflns_theta_min 1.71
_exptl_absorpt_coefficient_mu 0.072
_exptl_absorpt_correction_T_max 0.9900
_exptl_absorpt_correction_T_min 0.9816
_exptl_absorpt_correction_type multi-scan
_exptl_absorpt_process_details '(SADABS; Sheldrick, 1996)'
_exptl_crystal_colour colourless
_exptl_crystal_density_diffrn 1.140
_exptl_crystal_density_method 'not measured'
_exptl_crystal_description prism
_exptl_crystal_F_000 436
_exptl_crystal_size_max 0.26
_exptl_crystal_size_mid 0.24
_exptl_crystal_size_min 0.14
_refine_diff_density_max 0.382
_refine_diff_density_min -0.280
_refine_ls_extinction_method none
_refine_ls_goodness_of_fit_ref 1.085
_refine_ls_hydrogen_treatment constr
_refine_ls_matrix_type full
_refine_ls_number_parameters 328
_refine_ls_number_reflns 4127
_refine_ls_number_restraints 139
_refine_ls_restrained_S_all 1.182
_refine_ls_R_factor_all 0.0923
_refine_ls_R_factor_gt 0.0563
_refine_ls_shift/su_max 0.011
_refine_ls_shift/su_mean 0.001
_refine_ls_structure_factor_coef Fsqd
_refine_ls_weighting_details 'calc w = 1/[\s^2^(Fo^2^)+(0.0995P)^2^+0.2026P] where P=(Fo^2^+2Fc^2^)/3'
_refine_ls_weighting_scheme calc
_refine_ls_wR_factor_gt 0.1621
_refine_ls_wR_factor_ref 0.1981
_reflns_number_gt 2609
_reflns_number_total 4127
_reflns_threshold_expression I>2\s(I)
_cod_data_source_file om2436.cif
_cod_data_source_block I
_cod_original_cell_volume 1178.2(5)
_cod_database_code 2230825
_cod_database_fobs_code 2230825

loop_
_symmetry_equiv_pos_as_xyz
'x, y, z'
'-x, -y, -z'

loop_
_atom_site_type_symbol
_atom_site_label
_atom_site_fract_x
_atom_site_fract_y
_atom_site_fract_z
_atom_site_U_iso_or_equiv
_atom_site_adp_type
_atom_site_calc_flag
_atom_site_refinement_flags
_atom_site_occupancy
_atom_site_symmetry_multiplicity
_atom_site_disorder_assembly
_atom_site_disorder_group
O O1 0.3639(3) 0.35436(17) 0.03048(17) 0.0891(7) Uani d . 1 1 . .
O O2 0.1481(3) 0.70375(17) 0.16032(16) 0.0918(7) Uani d . 1 1 . .
N N1 0.2605(3) 0.52942(18) 0.09502(16) 0.0584(6) Uani d . 1 1 . .
N N2 0.1110(3) 0.67313(17) -0.00641(16) 0.0602(6) Uani d . 1 1 . .
C C1 0.1889(4) 0.4353(2) 0.2598(2) 0.0615(7) Uani d . 1 1 . .
C C2 0.0327(4) 0.4990(2) 0.3074(2) 0.0722(8) Uani d . 1 1 . .
H H2 0.0103 0.5765 0.2999 0.087 Uiso calc R 1 1 . .
C C3 -0.0894(4) 0.4494(3) 0.3655(2) 0.0747(8) Uani d . 1 1 . .
H H3 -0.1928 0.4945 0.3971 0.090 Uiso calc RD 1 1 . .
C C4 -0.0645(4) 0.3340(3) 0.37905(19) 0.0673(8) Uani d . 1 1 A .
C C5 0.0912(4) 0.2725(3) 0.3311(2) 0.0766(8) Uani d . 1 1 . .
H H5 0.1136 0.1949 0.3381 0.092 Uiso calc R 1 1 . .
C C6 0.2160(4) 0.3216(2) 0.2728(2) 0.0726(8) Uani d . 1 1 . .
H H6 0.3202 0.2767 0.2419 0.087 Uiso calc R 1 1 . .
C C7 -0.2038(4) 0.2787(3) 0.4413(2) 0.0854(10) Uani d D 1 1 . .
C C8 -0.2405(13) 0.3221(8) 0.5462(4) 0.124(3) Uani d PDU 0.665(8) 1 A 1
H H8A -0.1549 0.2795 0.5891 0.186 Uiso calc PR 0.665(8) 1 A 1
H H8B -0.3608 0.3161 0.5722 0.186 Uiso calc PR 0.665(8) 1 A 1
H H8C -0.2298 0.3993 0.5460 0.186 Uiso calc PR 0.665(8) 1 A 1
C C9 -0.1324(9) 0.1478(4) 0.4520(5) 0.113(3) Uani d PDU 0.665(8) 1 A 1
H H9A -0.1142 0.1143 0.3852 0.170 Uiso calc PR 0.665(8) 1 A 1
H H9B -0.2199 0.1159 0.4941 0.170 Uiso calc PR 0.665(8) 1 A 1
H H9C -0.0200 0.1341 0.4831 0.170 Uiso calc PR 0.665(8) 1 A 1
C C10 -0.3628(11) 0.2886(9) 0.3810(7) 0.122(4) Uani d PDU 0.665(8) 1 A 1
H H10A -0.3357 0.2351 0.3263 0.183 Uiso calc PR 0.665(8) 1 A 1
H H10B -0.3913 0.3628 0.3527 0.183 Uiso calc PR 0.665(8) 1 A 1
H H10C -0.4645 0.2745 0.4248 0.183 Uiso calc PR 0.665(8) 1 A 1
C C8' -0.122(2) 0.2264(16) 0.5340(10) 0.140(6) Uani d PDU 0.335(8) 1 A 2
H H8'A -0.0271 0.1639 0.5141 0.211 Uiso calc PR 0.335(8) 1 A 2
H H8'B -0.2131 0.2011 0.5790 0.211 Uiso calc PR 0.335(8) 1 A 2
H H8'C -0.0733 0.2805 0.5688 0.211 Uiso calc PR 0.335(8) 1 A 2
C C9' -0.315(3) 0.2241(18) 0.3804(18) 0.148(9) Uani d PDU 0.335(8) 1 A 2
H H9'A -0.2398 0.1626 0.3431 0.222 Uiso calc PR 0.335(8) 1 A 2
H H9'B -0.3749 0.2772 0.3329 0.222 Uiso calc PR 0.335(8) 1 A 2
H H9'C -0.4045 0.1968 0.4254 0.222 Uiso calc PR 0.335(8) 1 A 2
C C10' -0.3706(19) 0.3649(11) 0.4993(15) 0.158(7) Uani d PDU 0.335(8) 1 A 2
H H10D -0.3792 0.4378 0.4683 0.236 Uiso calc PRD 0.335(8) 1 A 2
H H10E -0.3507 0.3692 0.5704 0.236 Uiso calc PR 0.335(8) 1 A 2
H H10F -0.4810 0.3391 0.4936 0.236 Uiso calc PR 0.335(8) 1 A 2
C C11 0.3239(4) 0.4898(3) 0.1953(2) 0.0726(8) Uani d . 1 1 . .
H H11A 0.3466 0.5527 0.2326 0.087 Uiso calc R 1 1 . .
H H11B 0.4373 0.4362 0.1842 0.087 Uiso calc R 1 1 . .
C C12 0.2895(3) 0.4514(2) 0.0154(2) 0.0614(7) Uani d . 1 1 . .
C C13 0.2250(3) 0.4949(2) -0.0798(2) 0.0616(7) Uani d . 1 1 . .
H H13 0.2422 0.4486 -0.1369 0.074 Uiso calc R 1 1 . .
C C14 0.1403(3) 0.6012(2) -0.0872(2) 0.0600(7) Uani d . 1 1 . .
H H14 0.0996 0.6275 -0.1499 0.072 Uiso calc R 1 1 . .
C C15 0.1721(4) 0.6400(2) 0.0876(2) 0.0636(7) Uani d . 1 1 . .
C C16 0.0077(4) 0.7871(2) -0.0196(2) 0.0716(8) Uani d . 1 1 . .
H H16A -0.0309 0.8199 0.0476 0.086 Uiso calc R 1 1 . .
H H16B -0.1002 0.7833 -0.0530 0.086 Uiso calc R 1 1 . .
C C17 0.1121(3) 0.8626(2) -0.08177(19) 0.0564(6) Uani d . 1 1 . .
C C18 0.0240(4) 0.9452(2) -0.1419(2) 0.0667(7) Uani d . 1 1 . .
H H18 -0.0999 0.9523 -0.1455 0.080 Uiso calc R 1 1 . .
C C19 0.1135(4) 1.0185(2) -0.1976(2) 0.0660(7) Uani d . 1 1 . .
H H19 0.0485 1.0735 -0.2378 0.079 Uiso calc R 1 1 . .
C C20 0.2971(3) 1.0119(2) -0.19493(19) 0.0561(6) Uani d . 1 1 B .
C C21 0.3847(4) 0.9284(2) -0.1336(2) 0.0699(8) Uani d . 1 1 . .
H H21 0.5084 0.9213 -0.1294 0.084 Uiso calc R 1 1 . .
C C22 0.2951(4) 0.8550(2) -0.0784(2) 0.0705(8) Uani d . 1 1 . .
H H22 0.3595 0.7997 -0.0382 0.085 Uiso calc R 1 1 . .
C C23 0.3990(4) 1.0923(2) -0.2568(2) 0.0697(8) Uani d . 1 1 . .
C C24 0.5569(9) 1.0191(5) -0.3220(6) 0.109(3) Uani d PU 0.639(8) 1 B 1
H H24A 0.6495 0.9864 -0.2787 0.164 Uiso calc PR 0.639(8) 1 B 1
H H24B 0.6057 1.0646 -0.3738 0.164 Uiso calc PR 0.639(8) 1 B 1
H H24C 0.5138 0.9609 -0.3542 0.164 Uiso calc PR 0.639(8) 1 B 1
C C25 0.2801(11) 1.1667(8) -0.3234(8) 0.146(4) Uani d PU 0.639(8) 1 B 1
H H25A 0.1830 1.2122 -0.2818 0.219 Uiso calc PR 0.639(8) 1 B 1
H H25B 0.2313 1.1225 -0.3691 0.219 Uiso calc PR 0.639(8) 1 B 1
H H25C 0.3485 1.2140 -0.3626 0.219 Uiso calc PR 0.639(8) 1 B 1
C C26 0.4789(13) 1.1547(7) -0.1802(6) 0.132(3) Uani d PU 0.639(8) 1 B 1
H H26A 0.3832 1.2012 -0.1386 0.198 Uiso calc PR 0.639(8) 1 B 1
H H26B 0.5537 1.2006 -0.2162 0.198 Uiso calc PR 0.639(8) 1 B 1
H H26C 0.5507 1.1020 -0.1372 0.198 Uiso calc PR 0.639(8) 1 B 1
C C24' 0.381(2) 1.0855(14) -0.3731(8) 0.121(5) Uani d PU 0.361(8) 1 B 2
H H24D 0.2676 1.1305 -0.3892 0.182 Uiso calc PR 0.361(8) 1 B 2
H H24E 0.3860 1.0091 -0.3914 0.182 Uiso calc PR 0.361(8) 1 B 2
H H24F 0.4783 1.1128 -0.4108 0.182 Uiso calc PR 0.361(8) 1 B 2
C C25' 0.3211(19) 1.2150(8) -0.2250(12) 0.108(5) Uani d PU 0.361(8) 1 B 2
H H25D 0.2133 1.2181 -0.1796 0.162 Uiso calc PR 0.361(8) 1 B 2
H H25E 0.2927 1.2595 -0.2850 0.162 Uiso calc PR 0.361(8) 1 B 2
H H25F 0.4089 1.2435 -0.1905 0.162 Uiso calc PR 0.361(8) 1 B 2
C C26' 0.6022(14) 1.0769(10) -0.2462(11) 0.105(4) Uani d PU 0.361(8) 1 B 2
H H26D 0.6216 1.1219 -0.1906 0.158 Uiso calc PR 0.361(8) 1 B 2
H H26E 0.6614 1.0997 -0.3088 0.158 Uiso calc PR 0.361(8) 1 B 2
H H26F 0.6511 0.9996 -0.2326 0.158 Uiso calc PR 0.361(8) 1 B 2

loop_
_atom_site_aniso_label
_atom_site_aniso_U_11
_atom_site_aniso_U_22
_atom_site_aniso_U_33
_atom_site_aniso_U_12
_atom_site_aniso_U_13
_atom_site_aniso_U_23
O1 0.0871(15) 0.0655(14) 0.1065(17) 0.0033(11) -0.0076(12) 0.0044(12)
O2 0.136(2) 0.0707(13) 0.0737(13) -0.0346(13) -0.0009(13) -0.0132(11)
N1 0.0566(13) 0.0605(13) 0.0629(13) -0.0244(10) -0.0033(10) 0.0047(11)
N2 0.0676(14) 0.0502(12) 0.0635(13) -0.0174(10) 0.0028(11) 0.0035(10)
C1 0.0574(16) 0.0724(18) 0.0609(15) -0.0246(13) -0.0145(12) 0.0081(13)
C2 0.082(2) 0.0661(18) 0.0721(18) -0.0243(16) -0.0076(15) -0.0004(14)
C3 0.0740(19) 0.088(2) 0.0648(17) -0.0241(16) 0.0013(14) -0.0058(15)
C4 0.0737(19) 0.087(2) 0.0502(14) -0.0365(16) -0.0119(13) 0.0047(14)
C5 0.081(2) 0.0698(19) 0.083(2) -0.0248(16) -0.0104(17) 0.0152(16)
C6 0.0613(17) 0.0723(19) 0.0831(19) -0.0125(14) -0.0058(14) 0.0108(15)
C7 0.092(2) 0.120(3) 0.0588(17) -0.057(2) -0.0062(16) 0.0071(17)
C8 0.150(7) 0.179(8) 0.067(3) -0.100(6) 0.024(4) -0.030(4)
C9 0.151(6) 0.099(4) 0.100(4) -0.064(4) 0.015(4) 0.016(3)
C10 0.111(5) 0.185(9) 0.101(5) -0.101(6) -0.015(4) 0.016(6)
C8' 0.157(12) 0.168(14) 0.099(10) -0.049(10) 0.007(8) 0.027(10)
C9' 0.162(14) 0.172(16) 0.141(13) -0.106(13) -0.003(10) -0.051(13)
C10' 0.127(11) 0.196(14) 0.151(13) -0.061(11) 0.053(10) -0.033(11)
C11 0.0662(18) 0.090(2) 0.0713(18) -0.0344(15) -0.0163(14) 0.0128(15)
C12 0.0491(15) 0.0599(17) 0.0756(18) -0.0163(13) 0.0026(13) 0.0055(14)
C13 0.0624(16) 0.0601(17) 0.0644(16) -0.0200(13) 0.0018(13) -0.0039(13)
C14 0.0593(16) 0.0651(17) 0.0589(15) -0.0229(13) -0.0002(12) 0.0042(13)
C15 0.0693(17) 0.0577(16) 0.0688(18) -0.0283(14) 0.0026(14) 0.0006(14)
C16 0.0684(18) 0.0571(17) 0.0852(19) -0.0105(14) 0.0095(15) 0.0043(14)
C17 0.0581(16) 0.0479(14) 0.0614(15) -0.0094(12) 0.0023(12) -0.0033(12)
C18 0.0536(15) 0.0588(16) 0.0867(19) -0.0098(13) -0.0069(14) 0.0056(14)
C19 0.0629(17) 0.0542(15) 0.0786(18) -0.0055(13) -0.0113(14) 0.0114(13)
C20 0.0596(16) 0.0470(14) 0.0602(15) -0.0095(12) 0.0000(12) -0.0027(11)
C21 0.0542(16) 0.0687(18) 0.088(2) -0.0142(14) -0.0098(14) 0.0112(15)
C22 0.0657(18) 0.0637(17) 0.0810(19) -0.0099(14) -0.0134(14) 0.0218(14)
C23 0.0698(19) 0.0582(16) 0.0801(19) -0.0174(14) 0.0087(15) 0.0017(14)
C24 0.118(5) 0.090(4) 0.114(5) -0.035(4) 0.045(4) 0.009(4)
C25 0.118(6) 0.134(7) 0.181(9) -0.031(5) -0.006(6) 0.099(7)
C26 0.170(8) 0.106(6) 0.142(6) -0.094(6) 0.018(5) -0.013(5)
C24' 0.158(12) 0.160(12) 0.068(6) -0.094(10) -0.001(7) 0.018(7)
C25' 0.123(9) 0.053(5) 0.141(10) -0.024(6) 0.036(8) 0.011(6)
C26' 0.083(7) 0.097(8) 0.137(10) -0.028(6) 0.002(6) 0.013(7)

loop_
_atom_type_symbol
_atom_type_description
_atom_type_scat_dispersion_real
_atom_type_scat_dispersion_imag
_atom_type_scat_source
C C 0.0033 0.0016 'International Tables Vol C Tables 4.2.6.8 and 6.1.1.4'
H H 0.0000 0.0000 'International Tables Vol C Tables 4.2.6.8 and 6.1.1.4'
N N 0.0061 0.0033 'International Tables Vol C Tables 4.2.6.8 and 6.1.1.4'
O O 0.0106 0.0060 'International Tables Vol C Tables 4.2.6.8 and 6.1.1.4'

loop_
_geom_angle_atom_site_label_1
_geom_angle_atom_site_label_2
_geom_angle_atom_site_label_3
_geom_angle_site_symmetry_1
_geom_angle_site_symmetry_3
_geom_angle
_geom_angle_publ_flag
C15 N1 C12 . . 125.0(2) ?
C15 N1 C11 . . 117.6(2) ?
C12 N1 C11 . . 117.4(2) ?
C14 N2 C15 . . 121.4(2) ?
C14 N2 C16 . . 119.0(2) ?
C15 N2 C16 . . 119.5(2) ?
C6 C1 C2 . . 117.6(3) ?
C6 C1 C11 . . 121.5(3) ?
C2 C1 C11 . . 120.9(3) ?
C3 C2 C1 . . 120.8(3) ?
C3 C2 H2 . . 119.6 ?
C1 C2 H2 . . 119.6 ?
C2 C3 C4 . . 122.4(3) ?
C2 C3 H3 . . 118.8 ?
C4 C3 H3 . . 118.8 ?
C5 C4 C3 . . 115.8(3) ?
C5 C4 C7 . . 121.9(3) ?
C3 C4 C7 . . 122.2(3) ?
C4 C5 C6 . . 122.3(3) ?
C4 C5 H5 . . 118.8 ?
C6 C5 H5 . . 118.8 ?
C1 C6 C5 . . 121.1(3) ?
C1 C6 H6 . . 119.4 ?
C5 C6 H6 . . 119.4 ?
C8 C7 C9' . . 129.8(11) ?
C8 C7 C8' . . 53.3(7) ?
C9' C7 C8' . . 122.8(12) ?
C8 C7 C10 . . 116.1(6) ?
C9' C7 C10 . . 31.3(9) ?
C8' C7 C10 . . 143.6(7) ?
C8 C7 C4 . . 111.4(3) ?
C9' C7 C4 . . 115.3(11) ?
C8' C7 C4 . . 108.4(6) ?
C10 C7 C4 . . 107.6(4) ?
C8 C7 C9 . . 106.0(5) ?
C9' C7 C9 . . 73.3(9) ?
C8' C7 C9 . . 57.2(8) ?
C10 C7 C9 . . 104.2(5) ?
C4 C7 C9 . . 111.2(3) ?
C8 C7 C10' . . 46.7(7) ?
C9' C7 C10' . . 95.9(12) ?
C8' C7 C10' . . 97.6(10) ?
C10 C7 C10' . . 71.6(8) ?
C4 C7 C10' . . 114.8(5) ?
C9 C7 C10' . . 132.8(6) ?
C7 C8 H8A . . 109.5 ?
C7 C8 H8B . . 109.5 ?
H8A C8 H8B . . 109.5 ?
C7 C8 H8C . . 109.5 ?
H8A C8 H8C . . 109.5 ?
H8B C8 H8C . . 109.5 ?
C7 C9 H9A . . 109.5 ?
C7 C9 H9B . . 109.5 ?
C7 C9 H9C . . 109.5 ?
C7 C10 H10A . . 109.5 ?
C7 C10 H10B . . 109.5 ?
H10A C10 H10B . . 109.5 ?
C7 C10 H10C . . 109.5 ?
H10A C10 H10C . . 109.5 ?
H10B C10 H10C . . 109.5 ?
C7 C8' H8'A . . 109.5 ?
C7 C8' H8'B . . 109.5 ?
H8'A C8' H8'B . . 109.5 ?
C7 C8' H8'C . . 109.5 ?
H8'A C8' H8'C . . 109.5 ?
H8'B C8' H8'C . . 109.5 ?
C7 C9' H9'A . . 109.5 ?
C7 C9' H9'B . . 109.5 ?
H9'A C9' H9'B . . 109.5 ?
C7 C9' H9'C . . 109.5 ?
H9'A C9' H9'C . . 109.5 ?
H9'B C9' H9'C . . 109.5 ?
C7 C10' H10D . . 109.5 ?
C7 C10' H10E . . 109.5 ?
H10D C10' H10E . . 109.5 ?
C7 C10' H10F . . 109.5 ?
H10D C10' H10F . . 109.5 ?
H10E C10' H10F . . 109.5 ?
N1 C11 C1 . . 112.6(2) ?
N1 C11 H11A . . 109.1 ?
C1 C11 H11A . . 109.1 ?
N1 C11 H11B . . 109.1 ?
C1 C11 H11B . . 109.1 ?
H11A C11 H11B . . 107.8 ?
O1 C12 N1 . . 120.1(3) ?
O1 C12 C13 . . 125.1(3) ?
N1 C12 C13 . . 114.7(2) ?
C14 C13 C12 . . 120.4(3) ?
C14 C13 H13 . . 119.8 ?
C12 C13 H13 . . 119.8 ?
C13 C14 N2 . . 122.6(3) ?
C13 C14 H14 . . 118.7 ?
N2 C14 H14 . . 118.7 ?
O2 C15 N2 . . 122.1(3) ?
O2 C15 N1 . . 122.0(3) ?
N2 C15 N1 . . 115.9(2) ?
N2 C16 C17 . . 113.8(2) ?
N2 C16 H16A . . 108.8 ?
C17 C16 H16A . . 108.8 ?
N2 C16 H16B . . 108.8 ?
C17 C16 H16B . . 108.8 ?
H16A C16 H16B . . 107.7 ?
C18 C17 C22 . . 117.2(2) ?
C18 C17 C16 . . 120.0(2) ?
C22 C17 C16 . . 122.7(2) ?
C17 C18 C19 . . 121.9(2) ?
C17 C18 H18 . . 119.0 ?
C19 C18 H18 . . 119.0 ?
C20 C19 C18 . . 121.5(2) ?
C20 C19 H19 . . 119.3 ?
C18 C19 H19 . . 119.3 ?
C21 C20 C19 . . 116.1(2) ?
C21 C20 C23 . . 121.7(2) ?
C19 C20 C23 . . 122.2(2) ?
C20 C21 C22 . . 122.3(3) ?
C20 C21 H21 . . 118.8 ?
C22 C21 H21 . . 118.8 ?
C17 C22 C21 . . 120.9(2) ?
C17 C22 H22 . . 119.5 ?
C21 C22 H22 . . 119.5 ?
C25 C23 C26 . . 113.3(6) ?
C25 C23 C26' . . 131.3(5) ?
C26 C23 C26' . . 56.2(6) ?
C25 C23 C20 . . 111.5(3) ?
C26 C23 C20 . . 106.9(3) ?
C26' C23 C20 . . 117.0(5) ?
C25 C23 C24 . . 110.3(5) ?
C26 C23 C24 . . 107.8(5) ?
C26' C23 C24 . . 51.6(5) ?
C20 C23 C24 . . 106.8(3) ?
C25 C23 C24' . . 49.9(6) ?
C26 C23 C24' . . 141.5(5) ?
C26' C23 C24' . . 105.5(8) ?
C20 C23 C24' . . 111.6(5) ?
C24 C23 C24' . . 62.7(7) ?
C25 C23 C25' . . 60.0(6) ?
C26 C23 C25' . . 56.1(6) ?
C26' C23 C25' . . 104.5(7) ?
C20 C23 C25' . . 110.7(4) ?
C24 C23 C25' . . 142.0(5) ?
C24' C23 C25' . . 106.7(8) ?
C23 C24 H24A . . 109.5 ?
C23 C24 H24B . . 109.5 ?
H24A C24 H24B . . 109.5 ?
C23 C24 H24C . . 109.5 ?
H24A C24 H24C . . 109.5 ?
H24B C24 H24C . . 109.5 ?
C23 C25 H25A . . 109.5 ?
C23 C25 H25B . . 109.5 ?
H25A C25 H25B . . 109.5 ?
C23 C25 H25C . . 109.5 ?
H25A C25 H25C . . 109.5 ?
H25B C25 H25C . . 109.5 ?
C23 C26 H26A . . 109.5 ?
C23 C26 H26B . . 109.5 ?
H26A C26 H26B . . 109.5 ?
C23 C26 H26C . . 109.5 ?
H26A C26 H26C . . 109.5 ?
H26B C26 H26C . . 109.5 ?
C23 C24' H24D . . 109.5 ?
C23 C24' H24E . . 109.5 ?
H24D C24' H24E . . 109.5 ?
C23 C24' H24F . . 109.5 ?
H24D C24' H24F . . 109.5 ?
H24E C24' H24F . . 109.5 ?
C23 C25' H25D . . 109.5 ?
C23 C25' H25E . . 109.5 ?
H25D C25' H25E . . 109.5 ?
C23 C25' H25F . . 109.5 ?
H25D C25' H25F . . 109.5 ?
H25E C25' H25F . . 109.5 ?
C23 C26' H26D . . 109.5 ?
C23 C26' H26E . . 109.5 ?
H26D C26' H26E . . 109.5 ?
C23 C26' H26F . . 109.5 ?
H26D C26' H26F . . 109.5 ?
H26E C26' H26F . . 109.5 ?

loop_
_geom_bond_atom_site_label_1
_geom_bond_atom_site_label_2
_geom_bond_site_symmetry_2
_geom_bond_distance
_geom_bond_publ_flag
O1 C12 . 1.223(3) ?
O2 C15 . 1.220(3) ?
N1 C15 . 1.385(3) ?
N1 C12 . 1.400(3) ?
N1 C11 . 1.475(3) ?
N2 C14 . 1.362(3) ?
N2 C15 . 1.376(4) ?
N2 C16 . 1.465(3) ?
C1 C6 . 1.369(4) ?
C1 C2 . 1.382(4) ?
C1 C11 . 1.513(4) ?
C2 C3 . 1.370(4) ?
C2 H2 . 0.9300 ?
C3 C4 . 1.391(4) ?
C3 H3 . 0.9300 ?
C4 C5 . 1.371(4) ?
C4 C7 . 1.527(4) ?
C5 C6 . 1.383(4) ?
C5 H5 . 0.9300 ?
C6 H6 . 0.9300 ?
C7 C8 . 1.465(6) ?
C7 C9' . 1.472(10) ?
C7 C8' . 1.483(9) ?
C7 C10 . 1.482(7) ?
C7 C9 . 1.585(6) ?
C7 C10' . 1.614(9) ?
C8 H8A . 0.9600 ?
C8 H8B . 0.9600 ?
C8 H8C . 0.9600 ?
C9 H9A . 0.9600 ?
C9 H9B . 0.9600 ?
C9 H9C . 0.9600 ?
C10 H10A . 0.9600 ?
C10 H10B . 0.9600 ?
C10 H10C . 0.9600 ?
C8' H8'A . 0.9600 ?
C8' H8'B . 0.9600 ?
C8' H8'C . 0.9600 ?
C9' H9'A . 0.9600 ?
C9' H9'B . 0.9600 ?
C9' H9'C . 0.9600 ?
C10' H10D . 0.9600 ?
C10' H10E . 0.9600 ?
C10' H10F . 0.9600 ?
C11 H11A . 0.9700 ?
C11 H11B . 0.9700 ?
C12 C13 . 1.430(4) ?
C13 C14 . 1.331(3) ?
C13 H13 . 0.9300 ?
C14 H14 . 0.9300 ?
C16 C17 . 1.509(3) ?
C16 H16A . 0.9700 ?
C16 H16B . 0.9700 ?
C17 C18 . 1.365(4) ?
C17 C22 . 1.375(4) ?
C18 C19 . 1.384(4) ?
C18 H18 . 0.9300 ?
C19 C20 . 1.381(4) ?
C19 H19 . 0.9300 ?
C20 C21 . 1.380(4) ?
C20 C23 . 1.538(4) ?
C21 C22 . 1.382(4) ?
C21 H21 . 0.9300 ?
C22 H22 . 0.9300 ?
C23 C25 . 1.472(7) ?
C23 C26 . 1.510(7) ?
C23 C26' . 1.531(11) ?
C23 C24 . 1.541(6) ?
C23 C24' . 1.544(10) ?
C23 C25' . 1.545(10) ?
C24 H24A . 0.9600 ?
C24 H24B . 0.9600 ?
C24 H24C . 0.9600 ?
C25 H25A . 0.9600 ?
C25 H25B . 0.9600 ?
C25 H25C . 0.9600 ?
C26 H26A . 0.9600 ?
C26 H26B . 0.9600 ?
C26 H26C . 0.9600 ?
C24' H24D . 0.9600 ?
C24' H24E . 0.9600 ?
C24' H24F . 0.9600 ?
C25' H25D . 0.9600 ?
C25' H25E . 0.9600 ?
C25' H25F . 0.9600 ?
C26' H26D . 0.9600 ?
C26' H26E . 0.9600 ?
C26' H26F . 0.9600 ?

loop_
_geom_torsion_atom_site_label_1
_geom_torsion_atom_site_label_2
_geom_torsion_atom_site_label_3
_geom_torsion_atom_site_label_4
_geom_torsion_site_symmetry_1
_geom_torsion_site_symmetry_2
_geom_torsion_site_symmetry_3
_geom_torsion_site_symmetry_4
_geom_torsion
_geom_torsion_publ_flag
C6 C1 C2 C3 . . . . 0.1(4) ?
C11 C1 C2 C3 . . . . 179.8(2) ?
C1 C2 C3 C4 . . . . -0.5(4) ?
C2 C3 C4 C5 . . . . 0.5(4) ?
C2 C3 C4 C7 . . . . -178.1(3) ?
C3 C4 C5 C6 . . . . -0.1(4) ?
C7 C4 C5 C6 . . . . 178.5(3) ?
C2 C1 C6 C5 . . . . 0.3(4) ?
C11 C1 C6 C5 . . . . -179.4(3) ?
C4 C5 C6 C1 . . . . -0.3(5) ?
C5 C4 C7 C8 . . . . 124.6(6) ?
C3 C4 C7 C8 . . . . -56.9(6) ?
C5 C4 C7 C9' . . . . -74.5(11) ?
C3 C4 C7 C9' . . . . 104.1(11) ?
C5 C4 C7 C8' . . . . 67.6(9) ?
C3 C4 C7 C8' . . . . -113.9(9) ?
C5 C4 C7 C10 . . . . -107.1(6) ?
C3 C4 C7 C10 . . . . 71.4(6) ?
C5 C4 C7 C9 . . . . 6.5(4) ?
C3 C4 C7 C9 . . . . -175.0(4) ?
C5 C4 C7 C10' . . . . 175.4(10) ?
C3 C4 C7 C10' . . . . -6.0(10) ?
C15 N1 C11 C1 . . . . 94.1(3) ?
C12 N1 C11 C1 . . . . -84.1(3) ?
C6 C1 C11 N1 . . . . 105.3(3) ?
C2 C1 C11 N1 . . . . -74.4(3) ?
C15 N1 C12 O1 . . . . -177.5(2) ?
C11 N1 C12 O1 . . . . 0.4(3) ?
C15 N1 C12 C13 . . . . 2.0(3) ?
C11 N1 C12 C13 . . . . 180.0(2) ?
O1 C12 C13 C14 . . . . 177.8(3) ?
N1 C12 C13 C14 . . . . -1.7(3) ?
C12 C13 C14 N2 . . . . 0.0(4) ?
C15 N2 C14 C13 . . . . 1.7(4) ?
C16 N2 C14 C13 . . . . -176.6(2) ?
C14 N2 C15 O2 . . . . 179.4(2) ?
C16 N2 C15 O2 . . . . -2.4(4) ?
C14 N2 C15 N1 . . . . -1.4(3) ?
C16 N2 C15 N1 . . . . 176.8(2) ?
C12 N1 C15 O2 . . . . 178.7(2) ?
C11 N1 C15 O2 . . . . 0.7(4) ?
C12 N1 C15 N2 . . . . -0.5(3) ?
C11 N1 C15 N2 . . . . -178.4(2) ?
C14 N2 C16 C17 . . . . -74.7(3) ?
C15 N2 C16 C17 . . . . 107.0(3) ?
N2 C16 C17 C18 . . . . 147.9(3) ?
N2 C16 C17 C22 . . . . -34.4(4) ?
C22 C17 C18 C19 . . . . 0.1(4) ?
C16 C17 C18 C19 . . . . 177.9(2) ?
C17 C18 C19 C20 . . . . -0.2(4) ?
C18 C19 C20 C21 . . . . 0.0(4) ?
C18 C19 C20 C23 . . . . 179.7(2) ?
C19 C20 C21 C22 . . . . 0.3(4) ?
C23 C20 C21 C22 . . . . -179.4(3) ?
C18 C17 C22 C21 . . . . 0.1(4) ?
C16 C17 C22 C21 . . . . -177.6(3) ?
C20 C21 C22 C17 . . . . -0.3(4) ?
C21 C20 C23 C25 . . . . 174.6(6) ?
C19 C20 C23 C25 . . . . -5.0(7) ?
C21 C20 C23 C26 . . . . -61.1(5) ?
C19 C20 C23 C26 . . . . 119.2(5) ?
C21 C20 C23 C26' . . . . -0.9(7) ?
C19 C20 C23 C26' . . . . 179.4(7) ?
C21 C20 C23 C24 . . . . 54.0(5) ?
C19 C20 C23 C24 . . . . -125.6(4) ?
C21 C20 C23 C24' . . . . 120.7(8) ?
C19 C20 C23 C24' . . . . -59.0(8) ?
C21 C20 C23 C25' . . . . -120.5(8) ?
C19 C20 C23 C25' . . . . 59.8(8) ?
